data_4031167
loop_
_publ_author_name
'Shaw, Scott A.'
'Balasubramanian, Balu'
'Bonacorsi, Samuel'
'Cortes, Janet Caceres'
'Cao, Kevin'
'Chen, Bang-Chi'
'Dai, Jun'
'Decicco, Carl'
'Goswami, Animesh'
'Guo, Zhiwei'
'Hanson, Ronald'
'Humphreys, W. Griffith'
'Lam, Patrick Y. S.'
'Li, Wenying'
'Mathur, Arvind'
'Maxwell, Brad D.'
'Michaudel, Quentin'
'Peng, Li'
'Pudzianowski, Andrew'
'Qiu, Feng'
'Su, Shun'
'Sun, Dawn'
'Tymiak, Adrienne A.'
'Vokits, Benjamin P.'
'Wang, Bei'
'Wexler, Ruth'
'Wu, Dauh-Rurng'
'Zhang, Yingru'
'Zhao, Rulin'
'Baran, Phil S.'

_publ_section_title
;
 Synthesis of Biologically Active Piperidine Metabolites of Clopidogrel:
 Determination of Structure and Analyte Development.
;
_journal_issue 14
_journal_name_full 'The Journal of organic chemistry'
_journal_page_first 7019
_journal_page_last 7032
_journal_paper_doi 10.1021/acs.joc.5b00632
_journal_volume 80
_journal_year 2015
_chemical_absolute_configuration ad
_chemical_formula_moiety 'C14 H22 O5'
_chemical_formula_sum 'C14 H22 O5'
_chemical_formula_weight 270.31
_space_group_crystal_system trigonal
_space_group_IT_number 144
_space_group_name_Hall 'P 31'
_space_group_name_H-M_alt 'P 31'
_symmetry_space_group_name_Hall 'P 31'
_symmetry_space_group_name_H-M 'P 31'
_atom_sites_solution_hydrogens geom
_atom_sites_solution_primary direct
_atom_sites_solution_secondary difmap
_audit_creation_date 2015-04-03
_audit_creation_method
;
Olex2 1.2-beta
(compiled 2015.01.26 svn.r3150 for OlexSys, GUI svn.r4998)
;
_cell_angle_alpha 90
_cell_angle_beta 90
_cell_angle_gamma 120
_cell_formula_units_Z 3
_cell_length_a 15.150(4)
_cell_length_b 15.150
_cell_length_c 5.685(2)
_cell_measurement_reflns_used 1885
_cell_measurement_temperature 100
_cell_measurement_theta_max 58.98
_cell_measurement_theta_min 3.37
_cell_volume 1130.0(5)
_computing_cell_refinement 'Bruker SAINT'
_computing_data_collection 'Bruker APEX2'
_computing_data_reduction 'Bruker SAINT'
_computing_molecular_graphics 'Olex2 (Dolomanov et al., 2009)'
_computing_publication_material 'Olex2 (Dolomanov et al., 2009)'
_computing_structure_refinement 'ShelXL (Sheldrick, 2008)'
_computing_structure_solution 'XS (Sheldrick, 2008)'
_diffrn_ambient_temperature 100.0
_diffrn_detector 'Bruker APEX-II CCD'
_diffrn_detector_area_resol_mean 7.9
_diffrn_detector_type 'CCD Area Detector'
_diffrn_measured_fraction_theta_full 0.971
_diffrn_measured_fraction_theta_max 0.971
_diffrn_measurement_device 'Kappa Four-Circle Diffractometer'
_diffrn_measurement_device_type 'Bruker X8 APEX II'
_diffrn_measurement_method '\w and \f scans'
_diffrn_radiation_monochromator graphite
_diffrn_radiation_probe x-ray
_diffrn_radiation_type CuK\a
_diffrn_radiation_wavelength 1.54178
_diffrn_reflns_av_unetI/netI 0.0471
_diffrn_reflns_laue_measured_fraction_full 0.971
_diffrn_reflns_laue_measured_fraction_max 0.971
_diffrn_reflns_limit_h_max 17
_diffrn_reflns_limit_h_min -17
_diffrn_reflns_limit_k_max 17
_diffrn_reflns_limit_k_min -17
_diffrn_reflns_limit_l_max 6
_diffrn_reflns_limit_l_min -6
_diffrn_reflns_number 5716
_diffrn_reflns_point_group_measured_fraction_full 0.929
_diffrn_reflns_point_group_measured_fraction_max 0.929
_diffrn_reflns_theta_full 64.757
_diffrn_reflns_theta_max 64.757
_diffrn_reflns_theta_min 3.368
_diffrn_source 'sealed tube'
_diffrn_source_type fine-focus
_diffrn_standards_number 0
_exptl_absorpt_coefficient_mu 0.741
_exptl_absorpt_correction_T_max 0.7454
_exptl_absorpt_correction_T_min 0.6223
_exptl_absorpt_correction_type multi-scan
_exptl_absorpt_process_details
;
SADABS-2012/1 (Bruker,2012) was used for absorption correction.
wR2(int) was 0.1377 before and 0.0387 after correction.
The Ratio of minimum to maximum transmission is 0.8349.
The \l/2 correction factor is 0.0015.
;
_exptl_crystal_colour Colorless
_exptl_crystal_colour_primary Colorless
_exptl_crystal_density_diffrn 1.192
_exptl_crystal_description Block
_exptl_crystal_F_000 438
_exptl_crystal_size_max 0.25
_exptl_crystal_size_mid 0.25
_exptl_crystal_size_min 0.08
_refine_diff_density_max 0.672
_refine_diff_density_min -0.423
_refine_diff_density_rms 0.126
_refine_ls_abs_structure_details
;
 Flack x determined using 710 quotients [(I+)-(I-)]/[(I+)+(I-)]
 (Parsons, Flack and Wagner, Acta Cryst. B69 (2013) 249-259).
;
_refine_ls_abs_structure_Flack 0.12(14)
_refine_ls_extinction_method none
_refine_ls_goodness_of_fit_ref 1.294
_refine_ls_hydrogen_treatment constr
_refine_ls_matrix_type full
_refine_ls_number_parameters 179
_refine_ls_number_reflns 5716
_refine_ls_number_restraints 157
_refine_ls_restrained_S_all 1.306
_refine_ls_R_factor_all 0.1210
_refine_ls_R_factor_gt 0.1168
_refine_ls_shift/su_max 0.000
_refine_ls_shift/su_mean 0.000
_refine_ls_structure_factor_coef Fsqd
_refine_ls_weighting_details 'w=1/[\s^2^(Fo^2^)+(0.2000P)^2^] where P=(Fo^2^+2Fc^2^)/3'
_refine_ls_weighting_scheme calc
_refine_ls_wR_factor_gt 0.2844
_refine_ls_wR_factor_ref 0.2944
_reflns_Friedel_coverage 0.914
_reflns_friedel_fraction_full 0.887
_reflns_friedel_fraction_max 0.887
_reflns_number_gt 5428
_reflns_number_total 5716
_reflns_threshold_expression 'I > 2\s(I)'
_cod_data_source_file jo5b00632_si_003.cif
_cod_data_source_block Baran93
_cod_depositor_comments
;
The following automatic conversions were performed:

'_diffrn_radiation_probe' value 'X-ray' changed to 'x-ray' according
to
/usr/data/users/saulius/crontab/automatic-downloads/rss-feeds/ACS/lib/dictionaries/cif_core.dic
dictionary named 'cif_core.dic' version 2.4.2 from 2011-04-26.

Automatic conversion script
Id: cif_fix_values 3271 2015-04-21 07:52:19Z andrius 

 Adding full bibliography for 4031167--4031168.cif.
;
_cod_original_cell_volume 1130.1(7)
_cod_database_code 4031167
_shelx_space_group_comment
;
The symmetry employed for this shelxl refinement is uniquely defined
by the following loop, which should always be used as a source of
symmetry information in preference to the above space-group names.
They are only intended as comments.
;
_shelx_estimated_absorpt_t_max 0.943
_shelx_estimated_absorpt_t_min 0.836
_olex2_refinement_description
;
1. Twinned data refinement
 Scales: 0.591(9) 0.409(9)
2. Fixed Uiso
 At 1.2 times of:
  All C(H) groups, All C(H,H) groups
 At 1.5 times of:
  All C(H,H,H) groups, All O(H) groups
3. Rigid body (RIGU) restrains
 All non-hydrogen atoms
 with sigma for 1-2 distances of 0.002 and sigma for 1-3 distances of 0.002
4.a Ternary CH refined with riding coordinates:
 C4(H4), C5(H5), C7(H7)
4.b Secondary CH2 refined with riding coordinates:
 C6(H6A,H6B)
4.c Aromatic/amide H refined with riding coordinates:
 C9(H9)
4.d Idealised Me refined as rotating group:
 C2(H2A,H2B,H2C), C3(H3A,H3B,H3C), C12(H12A,H12B,H12C), C13(H13A,H13B,H13C),
 C14(H14A,H14B,H14C)
4.e Idealised tetrahedral OH refined as rotating group:
 O3(H3)
;
_shelx_shelxl_version_number 2014/7
_olex2_submission_special_instructions 'No special instructions were received'

loop_
_space_group_symop_operation_xyz
'x, y, z'
'-y, x-y, z+1/3'
'-x+y, -x, z+2/3'

loop_
_atom_site_label
_atom_site_type_symbol
_atom_site_fract_x
_atom_site_fract_y
_atom_site_fract_z
_atom_site_U_iso_or_equiv
_atom_site_adp_type
_atom_site_occupancy
_atom_site_site_symmetry_order
_atom_site_calc_flag
_atom_site_refinement_flags_posn
_atom_site_refinement_flags_adp
C1 C 0.7953(11) 0.9577(14) 0.594(3) 0.053(3) Uani 1 1 d . U
C2 C 0.8862(12) 1.0497(14) 0.702(3) 0.068(5) Uani 1 1 d . U
H2A H 0.9147 1.1056 0.5879 0.101 Uiso 1 1 calc GR .
H2B H 0.9381 1.0320 0.7448 0.101 Uiso 1 1 calc GR .
H2C H 0.8645 1.0709 0.8431 0.101 Uiso 1 1 calc GR .
C3 C 0.8182(12) 0.9055(16) 0.399(3) 0.061(4) Uani 1 1 d . U
H3A H 0.7550 0.8591 0.3156 0.091 Uiso 1 1 calc GR .
H3B H 0.8482 0.8666 0.4640 0.091 Uiso 1 1 calc GR .
H3C H 0.8663 0.9567 0.2882 0.091 Uiso 1 1 calc GR .
C4 C 0.6668(10) 0.9079(10) 0.873(3) 0.041(3) Uani 1 1 d . U
H4 H 0.6951 0.9490 1.0200 0.049 Uiso 1 1 calc R .
C5 C 0.6498(10) 0.9711(12) 0.678(3) 0.044(3) Uani 1 1 d . U
H5 H 0.6526 1.0350 0.7343 0.053 Uiso 1 1 calc R .
C6 C 0.5701(11) 0.8132(11) 0.921(3) 0.041(3) Uani 1 1 d . U
H6A H 0.5293 0.8247 1.0405 0.049 Uiso 1 1 calc R .
H6B H 0.5827 0.7586 0.9774 0.049 Uiso 1 1 calc R .
C7 C 0.5163(10) 0.7860(9) 0.681(2) 0.032(3) Uani 1 1 d . U
H7 H 0.5443 0.7516 0.5809 0.039 Uiso 1 1 calc R .
C8 C 0.5469(9) 0.8906(9) 0.579(2) 0.031(3) Uani 1 1 d . U
C9 C 0.4866(10) 0.9097(9) 0.446(3) 0.032(3) Uani 1 1 d . U
H9 H 0.4204 0.8548 0.4116 0.038 Uiso 1 1 calc R .
C10 C 0.5170(12) 1.0145(12) 0.343(3) 0.048(4) Uani 1 1 d . U
C11 C 0.4513(13) 1.0957(14) 0.115(3) 0.053(3) Uani 1 1 d . U
C12 C 0.4568(17) 1.1714(16) 0.300(3) 0.066(4) Uani 1 1 d . U
H12A H 0.5204 1.1975 0.3892 0.098 Uiso 1 1 calc GR .
H12B H 0.3987 1.1370 0.4073 0.098 Uiso 1 1 calc GR .
H12C H 0.4549 1.2282 0.2224 0.098 Uiso 1 1 calc GR .
C13 C 0.3561(15) 1.0602(16) -0.046(4) 0.064(5) Uani 1 1 d . U
H13A H 0.3640 1.0286 -0.1882 0.096 Uiso 1 1 calc GR .
H13B H 0.3492 1.1192 -0.0886 0.096 Uiso 1 1 calc GR .
H13C H 0.2950 1.0106 0.0396 0.096 Uiso 1 1 calc GR .
C14 C 0.5459(14) 1.1580(15) -0.043(4) 0.067(4) Uani 1 1 d . U
H14A H 0.6077 1.1742 0.0447 0.100 Uiso 1 1 calc GR .
H14B H 0.5486 1.2214 -0.0921 0.100 Uiso 1 1 calc GR .
H14C H 0.5412 1.1179 -0.1830 0.100 Uiso 1 1 calc GR .
O1 O 0.7250(6) 0.9860(8) 0.4964(18) 0.045(2) Uani 1 1 d . U
O2 O 0.7373(7) 0.8804(8) 0.7739(18) 0.047(2) Uani 1 1 d . U
O3 O 0.4105(8) 0.7213(9) 0.711(3) 0.066(4) Uani 1 1 d . U
H3 H 0.3789 0.7361 0.6116 0.099 Uiso 1 1 calc GR .
O4 O 0.5919(9) 1.0900(8) 0.397(2) 0.058(3) Uani 1 1 d . U
O5 O 0.4461(8) 1.0107(8) 0.211(2) 0.046(2) Uani 1 1 d . U

loop_
_atom_site_aniso_label
_atom_site_aniso_U_11
_atom_site_aniso_U_22
_atom_site_aniso_U_33
_atom_site_aniso_U_23
_atom_site_aniso_U_13
_atom_site_aniso_U_12
C1 0.026(5) 0.074(7) 0.040(6) 0.019(5) -0.009(4) 0.011(5)
C2 0.041(7) 0.067(8) 0.067(10) 0.025(7) -0.037(7) 0.006(6)
C3 0.029(7) 0.086(9) 0.049(7) 0.019(6) -0.001(6) 0.015(7)
C4 0.030(5) 0.029(5) 0.040(5) 0.008(4) -0.009(4) -0.004(4)
C5 0.024(5) 0.047(6) 0.036(5) 0.017(5) -0.006(4) -0.003(4)
C6 0.034(5) 0.038(6) 0.040(6) 0.011(5) -0.002(4) 0.009(5)
C7 0.028(5) 0.028(5) 0.035(6) 0.005(4) 0.003(4) 0.009(4)
C8 0.016(4) 0.024(5) 0.040(6) -0.001(4) -0.006(4) -0.001(4)
C9 0.028(5) 0.024(5) 0.036(6) -0.007(4) -0.010(5) 0.008(4)
C10 0.044(6) 0.035(5) 0.055(8) 0.004(5) -0.014(6) 0.012(4)
C11 0.059(7) 0.065(7) 0.045(6) 0.007(5) -0.006(6) 0.037(6)
C12 0.086(11) 0.071(9) 0.050(7) 0.005(7) -0.006(8) 0.047(8)
C13 0.059(8) 0.082(10) 0.049(8) 0.014(8) -0.008(7) 0.032(7)
C14 0.067(8) 0.076(10) 0.056(8) 0.008(7) 0.003(7) 0.035(7)
O1 0.016(4) 0.056(5) 0.034(4) 0.018(4) -0.010(3) -0.004(4)
O2 0.038(4) 0.054(5) 0.031(5) 0.007(4) -0.012(4) 0.010(4)
O3 0.035(5) 0.060(6) 0.086(9) 0.021(6) 0.019(5) 0.010(4)
O4 0.065(6) 0.030(4) 0.062(7) 0.006(5) -0.027(5) 0.011(4)
O5 0.045(5) 0.054(5) 0.042(5) 0.001(4) -0.011(4) 0.026(4)

loop_
_atom_type_symbol
_atom_type_description
_atom_type_scat_dispersion_real
_atom_type_scat_dispersion_imag
_atom_type_scat_source
C C 0.0181 0.0091 'International Tables Vol C Tables 4.2.6.8 and 6.1.1.4'
H H 0.0000 0.0000 'International Tables Vol C Tables 4.2.6.8 and 6.1.1.4'
O O 0.0492 0.0322 'International Tables Vol C Tables 4.2.6.8 and 6.1.1.4'

loop_
_geom_angle_atom_site_label_1
_geom_angle_atom_site_label_2
_geom_angle_atom_site_label_3
_geom_angle
C3 C1 C2 116.2(15)
O1 C1 C2 110.4(14)
O1 C1 C3 105.6(13)
O1 C1 O2 105.6(11)
O2 C1 C2 111.0(13)
O2 C1 C3 107.4(14)
C1 C2 H2A 109.5
C1 C2 H2B 109.5
C1 C2 H2C 109.5
H2A C2 H2B 109.5
H2A C2 H2C 109.5
H2B C2 H2C 109.5
C1 C3 H3A 109.5
C1 C3 H3B 109.5
C1 C3 H3C 109.5
H3A C3 H3B 109.5
H3A C3 H3C 109.5
H3B C3 H3C 109.5
C5 C4 H4 111.0
C6 C4 H4 111.0
C6 C4 C5 109.8(11)
O2 C4 H4 111.0
O2 C4 C5 105.7(13)
O2 C4 C6 108.1(12)
C4 C5 H5 115.0
C8 C5 C4 100.7(11)
C8 C5 H5 115.0
O1 C5 C4 103.9(11)
O1 C5 H5 115.0
O1 C5 C8 105.6(13)
C4 C6 H6A 111.1
C4 C6 H6B 111.1
C4 C6 C7 103.4(12)
H6A C6 H6B 109.1
C7 C6 H6A 111.1
C7 C6 H6B 111.1
C6 C7 H7 109.8
C8 C7 C6 102.3(11)
C8 C7 H7 109.8
O3 C7 C6 110.2(12)
O3 C7 H7 109.8
O3 C7 C8 114.7(12)
C7 C8 C5 110.5(12)
C9 C8 C5 125.1(13)
C9 C8 C7 124.0(11)
C8 C9 H9 117.9
C8 C9 C10 124.2(12)
C10 C9 H9 117.9
O4 C10 C9 123.2(14)
O4 C10 O5 124.9(15)
O5 C10 C9 111.4(13)
C12 C11 C13 110.8(16)
C12 C11 C14 104.8(16)
C14 C11 C13 106.7(16)
O5 C11 C12 112.8(15)
O5 C11 C13 107.5(14)
O5 C11 C14 114.1(15)
C11 C12 H12A 109.5
C11 C12 H12B 109.5
C11 C12 H12C 109.5
H12A C12 H12B 109.5
H12A C12 H12C 109.5
H12B C12 H12C 109.5
C11 C13 H13A 109.5
C11 C13 H13B 109.5
C11 C13 H13C 109.5
H13A C13 H13B 109.5
H13A C13 H13C 109.5
H13B C13 H13C 109.5
C11 C14 H14A 109.5
C11 C14 H14B 109.5
C11 C14 H14C 109.5
H14A C14 H14B 109.5
H14A C14 H14C 109.5
H14B C14 H14C 109.5
C1 O1 C5 108.3(11)
C4 O2 C1 106.0(12)
C7 O3 H3 109.5
C10 O5 C11 122.5(13)

loop_
_geom_bond_atom_site_label_1
_geom_bond_atom_site_label_2
_geom_bond_distance
C1 C2 1.51(2)
C1 C3 1.50(3)
C1 O1 1.44(2)
C1 O2 1.469(19)
C2 H2A 0.9800
C2 H2B 0.9800
C2 H2C 0.9800
C3 H3A 0.9800
C3 H3B 0.9800
C3 H3C 0.9800
C4 H4 1.0000
C4 C5 1.57(2)
C4 C6 1.475(19)
C4 O2 1.44(2)
C5 H5 1.0000
C5 C8 1.526(18)
C5 O1 1.47(2)
C6 H6A 0.9900
C6 H6B 0.9900
C6 C7 1.54(2)
C7 H7 1.0000
C7 C8 1.525(18)
C7 O3 1.410(17)
C8 C9 1.33(2)
C9 H9 0.9500
C9 C10 1.53(2)
C10 O4 1.181(18)
C10 O5 1.288(19)
C11 C12 1.53(3)
C11 C13 1.56(3)
C11 C14 1.55(3)
C11 O5 1.36(2)
C12 H12A 0.9800
C12 H12B 0.9800
C12 H12C 0.9800
C13 H13A 0.9800
C13 H13B 0.9800
C13 H13C 0.9800
C14 H14A 0.9800
C14 H14B 0.9800
C14 H14C 0.9800
O3 H3 0.8400

loop_
_twin_individual_id
_twin_individual_mass_fraction_refined
1 0.591(9)
2 0.409(9)
